data_4037755
loop_
_publ_author_name
'Sahoo, Sushree Ranjan'
'Sarkar, Debayan'
'Henkel, Felix'
'Reuter, Hans'

_publ_section_title
;
 Copper(I) Catalyzed Synthesis of Functionalized Indolizinones from
 Substituted Pyridine Homologated Ynones.
;
_journal_name_full 'The Journal of organic chemistry'
_journal_paper_doi 10.1021/acs.joc.9b02853
_journal_year 2019
_chemical_formula_sum 'C31 H20 Cl N O Se2'
_chemical_formula_weight 615.85
_space_group_crystal_system monoclinic
_space_group_IT_number 14
_space_group_name_Hall '-P 2ybc'
_space_group_name_H-M_alt 'P 1 21/c 1'
_atom_sites_solution_hydrogens geom
_atom_sites_solution_primary intrinsic
_audit_creation_method SHELXL-2014/7
_cell_angle_alpha 90
_cell_angle_beta 112.726(2)
_cell_angle_gamma 90
_cell_formula_units_Z 4
_cell_length_a 14.9756(5)
_cell_length_b 11.2230(4)
_cell_length_c 16.6743(6)
_cell_measurement_reflns_used 9957
_cell_measurement_temperature 200(2)
_cell_measurement_theta_max 26.31
_cell_measurement_theta_min 2.25
_cell_volume 2584.89(16)
_computing_cell_refinement 'Bruker SAINT'
_computing_data_collection 'Bruker APEX2'
_computing_data_reduction 'Bruker SAINT'
_computing_molecular_graphics 'Bruker SHELXTL'
_computing_publication_material 'Bruker SHELXTL'
_computing_structure_refinement 'SHELXL-2014/7 (Sheldrick, 2014)'
_computing_structure_solution 'SHELXS-97 (Sheldrick 2008)'
_diffrn_ambient_temperature 200(2)
_diffrn_measured_fraction_theta_full 0.999
_diffrn_measured_fraction_theta_max 0.999
_diffrn_measurement_device_type 'Bruker APEX-II CCD'
_diffrn_measurement_method '\f and \w scans'
_diffrn_radiation_type MoK\a
_diffrn_radiation_wavelength 0.71073
_diffrn_reflns_av_R_equivalents 0.0444
_diffrn_reflns_av_unetI/netI 0.0127
_diffrn_reflns_Laue_measured_fraction_full 0.999
_diffrn_reflns_Laue_measured_fraction_max 0.999
_diffrn_reflns_limit_h_max 19
_diffrn_reflns_limit_h_min -19
_diffrn_reflns_limit_k_max 14
_diffrn_reflns_limit_k_min -14
_diffrn_reflns_limit_l_max 22
_diffrn_reflns_limit_l_min -22
_diffrn_reflns_number 190895
_diffrn_reflns_point_group_measured_fraction_full 0.999
_diffrn_reflns_point_group_measured_fraction_max 0.999
_diffrn_reflns_theta_full 25.242
_diffrn_reflns_theta_max 28.000
_diffrn_reflns_theta_min 2.338
_exptl_absorpt_coefficient_mu 2.990
_exptl_absorpt_correction_T_max 0.684
_exptl_absorpt_correction_T_min 0.316
_exptl_absorpt_correction_type multi-scan
_exptl_absorpt_process_details 'Bruker SADABS'
_exptl_crystal_colour red
_exptl_crystal_density_diffrn 1.582
_exptl_crystal_description bloc
_exptl_crystal_F_000 1224
_exptl_crystal_size_max 0.486
_exptl_crystal_size_mid 0.302
_exptl_crystal_size_min 0.102
_refine_diff_density_max 0.359
_refine_diff_density_min -0.241
_refine_diff_density_rms 0.051
_refine_ls_extinction_method none
_refine_ls_goodness_of_fit_ref 1.052
_refine_ls_hydrogen_treatment constr
_refine_ls_matrix_type full
_refine_ls_number_parameters 329
_refine_ls_number_reflns 6243
_refine_ls_number_restraints 0
_refine_ls_restrained_S_all 1.052
_refine_ls_R_factor_all 0.0288
_refine_ls_R_factor_gt 0.0213
_refine_ls_shift/su_max 0.002
_refine_ls_shift/su_mean 0.000
_refine_ls_structure_factor_coef Fsqd
_refine_ls_weighting_details 'w=1/[\s^2^(Fo^2^)+(0.0245P)^2^+1.4332P] where P=(Fo^2^+2Fc^2^)/3'
_refine_ls_weighting_scheme calc
_refine_ls_wR_factor_gt 0.0505
_refine_ls_wR_factor_ref 0.0544
_reflns_Friedel_coverage 0.000
_reflns_number_gt 5430
_reflns_number_total 6243
_reflns_threshold_expression 'I > 2\s(I)'
_cod_data_source_file jo9b02853_si_002.cif
_cod_data_source_block HF2019_7_0m_a
_cod_original_sg_symbol_H-M 'P 21/c'
_cod_database_code 4037755
_shelx_shelxl_version_number 2014/7
_shelx_space_group_comment
; 
The symmetry employed for this shelxl refinement is uniquely defined 
by the following loop, which should always be used as a source of 
symmetry information in preference to the above space-group names. 
They are only intended as comments. 
;
_shelx_estimated_absorpt_t_min 0.324
_shelx_estimated_absorpt_t_max 0.750

loop_
_space_group_symop_operation_xyz
'x, y, z'
'-x, y+1/2, -z+1/2'
'-x, -y, -z'
'x, -y-1/2, z-1/2'

loop_
_atom_site_label
_atom_site_type_symbol
_atom_site_fract_x
_atom_site_fract_y
_atom_site_fract_z
_atom_site_U_iso_or_equiv
_atom_site_adp_type
_atom_site_occupancy
_atom_site_site_symmetry_order
_atom_site_calc_flag
_atom_site_refinement_flags_posn
_atom_site_refinement_flags_adp
Se1 Se 0.30999(2) 0.28190(2) 0.42523(2) 0.02740(5) Uani 1 1 d . .
Se2 Se 0.70164(2) 0.42695(2) 0.67921(2) 0.02677(5) Uani 1 1 d . .
N1 N 0.57034(9) 0.35964(11) 0.41108(8) 0.0200(2) Uani 1 1 d . .
C1 C 0.59885(10) 0.38362(13) 0.50144(9) 0.0195(3) Uani 1 1 d . .
C2 C 0.51047(11) 0.36730(13) 0.52103(9) 0.0204(3) Uani 1 1 d . .
O1 O 0.50720(8) 0.38868(10) 0.59268(7) 0.0258(2) Uani 1 1 d . .
C3 C 0.43968(11) 0.31589(14) 0.44429(10) 0.0220(3) Uani 1 1 d . .
C4 C 0.47708(11) 0.31320(13) 0.38018(10) 0.0213(3) Uani 1 1 d . .
C5 C 0.43701(12) 0.26823(14) 0.29376(10) 0.0267(3) Uani 1 1 d . .
H5 H 0.3749 0.2318 0.2725 0.034(2) Uiso 1 1 calc R U
C6 C 0.48707(13) 0.27732(15) 0.24197(11) 0.0288(3) Uani 1 1 d . .
H6 H 0.4645 0.2376 0.1874 0.034(2) Uiso 1 1 calc R U
C7 C 0.57422(12) 0.34661(14) 0.26873(10) 0.0253(3) Uani 1 1 d . .
C8 C 0.61200(11) 0.39658(14) 0.35313(9) 0.0210(3) Uani 1 1 d . .
C9 C 0.68991(11) 0.39164(13) 0.56290(9) 0.0207(3) Uani 1 1 d . .
C31 C 0.61860(13) 0.37607(16) 0.21117(11) 0.0320(4) Uani 1 1 d . .
H31 H 0.5967 0.3391 0.1556 0.034(2) Uiso 1 1 calc R U
C32 C 0.69282(13) 0.45685(17) 0.23307(11) 0.0333(4) Uani 1 1 d . .
H32 H 0.7229 0.4754 0.1938 0.034(2) Uiso 1 1 calc R U
C33 C 0.72300(11) 0.51111(15) 0.31441(11) 0.0268(3) Uani 1 1 d . .
Cl1 Cl 0.81204(3) 0.62051(5) 0.33966(3) 0.03894(11) Uani 1 1 d . .
C34 C 0.68372(11) 0.48364(14) 0.37464(10) 0.0233(3) Uani 1 1 d . .
H34 H 0.7050 0.5230 0.4293 0.034(2) Uiso 1 1 calc R U
C21 C 0.83967(13) 0.41134(19) 0.74089(10) 0.0353(4) Uani 1 1 d . .
C22 C 0.88291(17) 0.3001(2) 0.75784(14) 0.0539(6) Uani 1 1 d . .
H22 H 0.8455 0.2299 0.7375 0.088(5) Uiso 1 1 calc R U
C23 C 0.9827(2) 0.2931(4) 0.80541(19) 0.0822(10) Uani 1 1 d . .
H23 H 1.0136 0.2175 0.8170 0.088(5) Uiso 1 1 calc R U
C24 C 1.0363(2) 0.3944(4) 0.83551(19) 0.0962(13) Uani 1 1 d . .
H24 H 1.1042 0.3885 0.8671 0.088(5) Uiso 1 1 calc R U
C25 C 0.9927(2) 0.5044(4) 0.82045(17) 0.0810(10) Uani 1 1 d . .
H25 H 1.0303 0.5740 0.8425 0.088(5) Uiso 1 1 calc R U
C26 C 0.89373(16) 0.5139(2) 0.77295(13) 0.0517(6) Uani 1 1 d . .
H26 H 0.8633 0.5898 0.7625 0.088(5) Uiso 1 1 calc R U
C11 C 0.32708(12) 0.15280(14) 0.50524(10) 0.0254(3) Uani 1 1 d . .
C12 C 0.40246(14) 0.07298(16) 0.52516(12) 0.0351(4) Uani 1 1 d . .
H12 H 0.4474 0.0798 0.4978 0.054(3) Uiso 1 1 calc R U
C13 C 0.41310(16) -0.01756(17) 0.58510(13) 0.0423(5) Uani 1 1 d . .
H13 H 0.4659 -0.0714 0.5995 0.054(3) Uiso 1 1 calc R U
C14 C 0.34726(17) -0.02930(18) 0.62362(13) 0.0450(5) Uani 1 1 d . .
H14 H 0.3544 -0.0911 0.6646 0.054(3) Uiso 1 1 calc R U
C15 C 0.27111(18) 0.0489(2) 0.60247(14) 0.0478(5) Uani 1 1 d . .
H15 H 0.2250 0.0399 0.6283 0.054(3) Uiso 1 1 calc R U
C16 C 0.26060(14) 0.14100(18) 0.54389(12) 0.0366(4) Uani 1 1 d . .
H16 H 0.2083 0.1955 0.5304 0.054(3) Uiso 1 1 calc R U
C91 C 0.77899(11) 0.36514(15) 0.54806(9) 0.0234(3) Uani 1 1 d . .
C92 C 0.78810(13) 0.25473(17) 0.51457(12) 0.0325(4) Uani 1 1 d . .
H92 H 0.7377 0.1977 0.5020 0.047(3) Uiso 1 1 calc R U
C93 C 0.87047(15) 0.2273(2) 0.49936(14) 0.0456(5) Uani 1 1 d . .
H93 H 0.8758 0.1522 0.4753 0.047(3) Uiso 1 1 calc R U
C94 C 0.94484(14) 0.3092(2) 0.51924(14) 0.0483(5) Uani 1 1 d . .
H94 H 1.0014 0.2902 0.5091 0.047(3) Uiso 1 1 calc R U
C95 C 0.93703(13) 0.41856(19) 0.55375(12) 0.0381(4) Uani 1 1 d . .
H95 H 0.9886 0.4743 0.5680 0.047(3) Uiso 1 1 calc R U
C96 C 0.85447(11) 0.44724(16) 0.56762(10) 0.0284(3) Uani 1 1 d . .
H96 H 0.8490 0.5231 0.5906 0.047(3) Uiso 1 1 calc R U

loop_
_atom_site_aniso_label
_atom_site_aniso_U_11
_atom_site_aniso_U_22
_atom_site_aniso_U_33
_atom_site_aniso_U_23
_atom_site_aniso_U_13
_atom_site_aniso_U_12
Se1 0.01738(8) 0.02975(9) 0.03296(9) 0.00741(7) 0.00740(6) -0.00105(6)
Se2 0.02449(8) 0.03768(10) 0.01721(7) -0.00018(6) 0.00703(6) -0.00056(7)
N1 0.0181(6) 0.0234(6) 0.0174(6) 0.0012(5) 0.0059(5) 0.0003(5)
C1 0.0196(7) 0.0212(7) 0.0180(7) 0.0025(5) 0.0076(6) 0.0007(6)
C2 0.0200(7) 0.0189(7) 0.0225(7) 0.0048(6) 0.0084(6) 0.0016(5)
O1 0.0265(6) 0.0310(6) 0.0227(5) 0.0027(4) 0.0126(5) 0.0004(5)
C3 0.0173(7) 0.0216(7) 0.0258(7) 0.0031(6) 0.0070(6) -0.0010(6)
C4 0.0197(7) 0.0191(7) 0.0224(7) 0.0028(6) 0.0050(6) 0.0011(6)
C5 0.0245(8) 0.0255(8) 0.0244(8) -0.0013(6) 0.0031(6) -0.0032(6)
C6 0.0336(9) 0.0275(8) 0.0214(7) -0.0033(6) 0.0063(7) 0.0001(7)
C7 0.0284(8) 0.0260(8) 0.0214(7) -0.0001(6) 0.0093(6) 0.0039(6)
C8 0.0198(7) 0.0242(7) 0.0193(7) 0.0032(6) 0.0080(6) 0.0047(6)
C9 0.0213(7) 0.0230(7) 0.0178(7) 0.0025(5) 0.0075(6) -0.0004(6)
C31 0.0380(9) 0.0379(9) 0.0231(8) -0.0024(7) 0.0153(7) 0.0036(8)
C32 0.0351(9) 0.0431(10) 0.0292(8) 0.0050(7) 0.0206(7) 0.0051(8)
C33 0.0201(7) 0.0312(8) 0.0300(8) 0.0067(7) 0.0106(6) 0.0033(6)
Cl1 0.0281(2) 0.0494(3) 0.0411(2) 0.0074(2) 0.01533(18) -0.00837(19)
C34 0.0204(7) 0.0281(8) 0.0203(7) 0.0035(6) 0.0068(6) 0.0028(6)
C21 0.0253(8) 0.0597(12) 0.0168(7) 0.0004(8) 0.0038(6) -0.0005(8)
C22 0.0454(12) 0.0713(16) 0.0370(11) 0.0148(11) 0.0072(9) 0.0160(11)
C23 0.0515(16) 0.122(3) 0.0588(17) 0.0239(17) 0.0055(13) 0.0373(18)
C24 0.0356(14) 0.176(4) 0.0539(17) 0.006(2) -0.0082(12) 0.009(2)
C25 0.0411(14) 0.138(3) 0.0507(15) -0.0232(17) 0.0026(12) -0.0308(18)
C26 0.0400(11) 0.0772(16) 0.0336(10) -0.0134(10) 0.0097(9) -0.0173(11)
C11 0.0273(8) 0.0243(8) 0.0246(7) -0.0005(6) 0.0099(6) -0.0062(6)
C12 0.0399(10) 0.0305(9) 0.0410(10) 0.0062(8) 0.0224(8) 0.0020(8)
C13 0.0582(13) 0.0280(9) 0.0445(11) 0.0079(8) 0.0241(10) 0.0051(9)
C14 0.0736(15) 0.0319(10) 0.0356(10) 0.0022(8) 0.0278(10) -0.0082(10)
C15 0.0635(14) 0.0502(12) 0.0446(11) 0.0009(9) 0.0374(11) -0.0112(11)
C16 0.0375(10) 0.0411(10) 0.0379(10) -0.0011(8) 0.0219(8) -0.0024(8)
C91 0.0181(7) 0.0323(8) 0.0174(7) 0.0038(6) 0.0043(6) 0.0020(6)
C92 0.0259(8) 0.0355(9) 0.0334(9) -0.0031(7) 0.0086(7) 0.0018(7)
C93 0.0361(10) 0.0497(12) 0.0512(12) -0.0116(10) 0.0170(9) 0.0103(9)
C94 0.0267(9) 0.0700(15) 0.0522(12) -0.0042(11) 0.0197(9) 0.0077(9)
C95 0.0222(8) 0.0552(12) 0.0376(10) 0.0019(9) 0.0122(7) -0.0034(8)
C96 0.0213(8) 0.0373(9) 0.0247(8) 0.0024(7) 0.0069(6) -0.0014(7)

loop_
_atom_type_symbol
_atom_type_description
_atom_type_scat_dispersion_real
_atom_type_scat_dispersion_imag
_atom_type_scat_source
C C 0.0033 0.0016 'International Tables Vol C Tables 4.2.6.8 and 6.1.1.4'
H H 0.0000 0.0000 'International Tables Vol C Tables 4.2.6.8 and 6.1.1.4'
N N 0.0061 0.0033 'International Tables Vol C Tables 4.2.6.8 and 6.1.1.4'
O O 0.0106 0.0060 'International Tables Vol C Tables 4.2.6.8 and 6.1.1.4'
Cl Cl 0.1484 0.1585 'International Tables Vol C Tables 4.2.6.8 and 6.1.1.4'
Se Se -0.0929 2.2259 'International Tables Vol C Tables 4.2.6.8 and 6.1.1.4'

loop_
_geom_angle_atom_site_label_1
_geom_angle_atom_site_label_2
_geom_angle_atom_site_label_3
_geom_angle
C3 Se1 C11 100.60(7)
C9 Se2 C21 100.43(7)
C4 N1 C8 120.47(12)
C4 N1 C1 108.10(12)
C8 N1 C1 130.00(13)
C9 C1 N1 127.98(13)
C9 C1 C2 124.11(13)
N1 C1 C2 106.24(12)
O1 C2 C3 130.51(14)
O1 C2 C1 123.83(14)
C3 C2 C1 105.49(12)
C4 C3 C2 108.55(13)
C4 C3 Se1 124.31(12)
C2 C3 Se1 126.34(11)
C3 C4 N1 110.72(13)
C3 C4 C5 130.63(14)
N1 C4 C5 118.61(14)
C6 C5 C4 120.04(15)
C6 C5 H5 120.0
C4 C5 H5 120.0
C5 C6 C7 120.40(15)
C5 C6 H6 119.8
C7 C6 H6 119.8
C31 C7 C8 118.33(15)
C31 C7 C6 122.01(15)
C8 C7 C6 119.39(14)
C34 C8 N1 122.34(13)
C34 C8 C7 120.45(14)
N1 C8 C7 117.11(14)
C1 C9 C91 124.70(13)
C1 C9 Se2 116.76(11)
C91 C9 Se2 118.32(10)
C32 C31 C7 121.60(16)
C32 C31 H31 119.2
C7 C31 H31 119.2
C31 C32 C33 118.25(15)
C31 C32 H32 120.9
C33 C32 H32 120.9
C34 C33 C32 122.78(16)
C34 C33 Cl1 118.92(13)
C32 C33 Cl1 118.28(13)
C33 C34 C8 118.18(15)
C33 C34 H34 120.9
C8 C34 H34 120.9
C22 C21 C26 120.7(2)
C22 C21 Se2 120.76(16)
C26 C21 Se2 118.36(17)
C21 C22 C23 118.7(3)
C21 C22 H22 120.7
C23 C22 H22 120.7
C24 C23 C22 120.5(3)
C24 C23 H23 119.7
C22 C23 H23 119.7
C23 C24 C25 120.6(3)
C23 C24 H24 119.7
C25 C24 H24 119.7
C24 C25 C26 120.0(3)
C24 C25 H25 120.0
C26 C25 H25 120.0
C25 C26 C21 119.4(3)
C25 C26 H26 120.3
C21 C26 H26 120.3
C12 C11 C16 119.66(16)
C12 C11 Se1 122.38(12)
C16 C11 Se1 117.96(13)
C11 C12 C13 120.28(17)
C11 C12 H12 119.9
C13 C12 H12 119.9
C14 C13 C12 120.13(19)
C14 C13 H13 119.9
C12 C13 H13 119.9
C15 C14 C13 119.54(18)
C15 C14 H14 120.2
C13 C14 H14 120.2
C14 C15 C16 120.92(18)
C14 C15 H15 119.5
C16 C15 H15 119.5
C11 C16 C15 119.45(19)
C11 C16 H16 120.3
C15 C16 H16 120.3
C92 C91 C96 119.15(15)
C92 C91 C9 118.85(15)
C96 C91 C9 122.00(15)
C93 C92 C91 120.31(18)
C93 C92 H92 119.8
C91 C92 H92 119.8
C94 C93 C92 119.99(19)
C94 C93 H93 120.0
C92 C93 H93 120.0
C95 C94 C93 120.10(18)
C95 C94 H94 119.9
C93 C94 H94 119.9
C94 C95 C96 120.19(18)
C94 C95 H95 119.9
C96 C95 H95 119.9
C95 C96 C91 120.24(17)
C95 C96 H96 119.9
C91 C96 H96 119.9

loop_
_geom_bond_atom_site_label_1
_geom_bond_atom_site_label_2
_geom_bond_distance
Se1 C3 1.8819(15)
Se1 C11 1.9186(16)
Se2 C9 1.9197(14)
Se2 C21 1.9284(17)
N1 C4 1.3898(19)
N1 C8 1.4002(19)
N1 C1 1.4240(18)
C1 C9 1.356(2)
C1 C2 1.492(2)
C2 O1 1.2379(18)
C2 C3 1.430(2)
C3 C4 1.386(2)
C4 C5 1.422(2)
C5 C6 1.349(2)
C5 H5 0.9500
C6 C7 1.434(2)
C6 H6 0.9500
C7 C31 1.402(2)
C7 C8 1.414(2)
C8 C34 1.393(2)
C9 C91 1.478(2)
C31 C32 1.370(3)
C31 H31 0.9500
C32 C33 1.393(2)
C32 H32 0.9500
C33 C34 1.381(2)
C33 Cl1 1.7405(17)
C34 H34 0.9500
C21 C22 1.384(3)
C21 C26 1.390(3)
C22 C23 1.397(4)
C22 H22 0.9500
C23 C24 1.370(5)
C23 H23 0.9500
C24 C25 1.373(5)
C24 H24 0.9500
C25 C26 1.389(3)
C25 H25 0.9500
C26 H26 0.9500
C11 C12 1.378(2)
C11 C16 1.386(2)
C12 C13 1.391(3)
C12 H12 0.9500
C13 C14 1.375(3)
C13 H13 0.9500
C14 C15 1.373(3)
C14 H14 0.9500
C15 C16 1.389(3)
C15 H15 0.9500
C16 H16 0.9500
C91 C92 1.387(2)
C91 C96 1.396(2)
C92 C93 1.387(3)
C92 H92 0.9500
C93 C94 1.382(3)
C93 H93 0.9500
C94 C95 1.379(3)
C94 H94 0.9500
C95 C96 1.381(2)
C95 H95 0.9500
C96 H96 0.9500
